data_1561536
loop_
_publ_author_name
'Wang, Yi'
'Darone, Gregory M.'
'Bobev, Svilen'

_publ_section_title
;
 The new Zintl phases Eu21Cd4Sb18 and Eu21Mn4Sb18
;
_journal_name_full 'Journal of Solid State Chemistry'
_journal_page_first 303
_journal_page_last 310
_journal_paper_doi 10.1016/j.jssc.2016.03.044
_journal_volume 238
_journal_year 2016
_chemical_formula_sum 'Mn4 Sb18 Yb21'
_chemical_formula_weight 6045.10
_space_group_IT_number 15
_space_group_name_Hall '-C 2yc'
_space_group_name_H-M_alt 'C 1 2/c 1'
_symmetry_cell_setting monoclinic
_symmetry_space_group_name_H-M 'C 1 2/c 1'
_atom_sites_solution_hydrogens geom
_atom_sites_solution_primary direct
_atom_sites_solution_secondary difmap
_audit_creation_method SHELXL-97
_cell_angle_alpha 90.00
_cell_angle_beta 92.677(2)
_cell_angle_gamma 90.00
_cell_formula_units_Z 4
_cell_length_a 16.9466(16)
_cell_length_b 17.0564(16)
_cell_length_c 16.7310(16)
_cell_measurement_reflns_used 5300
_cell_measurement_temperature 200(2)
_cell_measurement_theta_max 29.51
_cell_measurement_theta_min 2.41
_cell_volume 4830.8(8)
_computing_cell_refinement 'Bruker SMART'
_computing_data_collection 'Bruker SMART'
_computing_data_reduction 'Bruker SAINT'
_computing_molecular_graphics 'Bruker SHELXTL'
_computing_publication_material 'Bruker SHELXTL'
_computing_structure_refinement 'SHELXL-97 (Sheldrick, 1997)'
_computing_structure_solution 'SHELXS-97 (Sheldrick, 1990)'
_diffrn_ambient_temperature 200(2)
_diffrn_measured_fraction_theta_full 0.996
_diffrn_measured_fraction_theta_max 0.996
_diffrn_measurement_device_type 'CCD area detector'
_diffrn_measurement_method 'phi and omega scans'
_diffrn_radiation_monochromator graphite
_diffrn_radiation_source 'fine-focus sealed tube'
_diffrn_radiation_type MoK\a
_diffrn_radiation_wavelength 0.71073
_diffrn_reflns_av_R_equivalents 0.0528
_diffrn_reflns_av_sigmaI/netI 0.0467
_diffrn_reflns_limit_h_max 23
_diffrn_reflns_limit_h_min -23
_diffrn_reflns_limit_k_max 23
_diffrn_reflns_limit_k_min -23
_diffrn_reflns_limit_l_max 22
_diffrn_reflns_limit_l_min -23
_diffrn_reflns_number 26835
_diffrn_reflns_theta_full 29.55
_diffrn_reflns_theta_max 29.55
_diffrn_reflns_theta_min 1.69
_exptl_absorpt_coefficient_mu 51.034
_exptl_absorpt_correction_T_max 0.1846
_exptl_absorpt_correction_T_min 0.1361
_exptl_absorpt_correction_type none
_exptl_crystal_colour black
_exptl_crystal_density_diffrn 8.312
_exptl_crystal_density_meas 0
_exptl_crystal_density_method 'not measured'
_exptl_crystal_description irregular
_exptl_crystal_F_000 9952
_exptl_crystal_size_max 0.07
_exptl_crystal_size_mid 0.06
_exptl_crystal_size_min 0.05
_refine_diff_density_max 9.780
_refine_diff_density_min -8.442
_refine_diff_density_rms 0.754
_refine_ls_extinction_coef 0.0000083(19)
_refine_ls_extinction_expression Fc^*^=kFc[1+0.001xFc^2^\l^3^/sin(2\q)]^-1/4^
_refine_ls_extinction_method SHELXL
_refine_ls_goodness_of_fit_ref 1.374
_refine_ls_hydrogen_treatment mixed
_refine_ls_matrix_type full
_refine_ls_number_parameters 198
_refine_ls_number_reflns 6735
_refine_ls_number_restraints 0
_refine_ls_restrained_S_all 1.374
_refine_ls_R_factor_all 0.0590
_refine_ls_R_factor_gt 0.0464
_refine_ls_shift/su_max 0.001
_refine_ls_shift/su_mean 0.000
_refine_ls_structure_factor_coef Fsqd
_refine_ls_weighting_details 'calc w=1/[\s^2^(Fo^2^)+(0.0313P)^2^+273.9526P] where P=(Fo^2^+2Fc^2^)/3'
_refine_ls_weighting_scheme calc
_refine_ls_wR_factor_gt 0.1121
_refine_ls_wR_factor_ref 0.1175
_reflns_number_gt 5480
_reflns_number_total 6735
_reflns_threshold_expression >2sigma(I)
_cod_data_source_file JSSC-2016-238-303.cif
_cod_data_source_block final
_cod_depositor_comments
;
The following automatic conversions were performed:

data item '_symmetry_cell_setting' value 'Monoclinic' was changed to
'monoclinic' in accordance with the built-in table derived from the
CIF Core dictionary named 'cif_core.dic' version 2.4.5 last updated
on 2014-11-21.

Automatic conversion script
Id: cif_fix_values 8369 2020-08-20 11:38:08Z andrius 
;
_cod_original_sg_symbol_H-M C2/c
_cod_database_code 1561536

loop_
_symmetry_equiv_pos_as_xyz
'x, y, z'
'-x, y, -z+1/2'
'x+1/2, y+1/2, z'
'-x+1/2, y+1/2, -z+1/2'
'-x, -y, -z'
'x, -y, z-1/2'
'-x+1/2, -y+1/2, -z'
'x+1/2, -y+1/2, z-1/2'

loop_
_atom_site_label
_atom_site_type_symbol
_atom_site_fract_x
_atom_site_fract_y
_atom_site_fract_z
_atom_site_U_iso_or_equiv
_atom_site_adp_type
_atom_site_occupancy
_atom_site_symmetry_multiplicity
_atom_site_calc_flag
_atom_site_refinement_flags
_atom_site_disorder_assembly
_atom_site_disorder_group
Sb1 Sb -0.00607(6) -0.44040(7) 0.60365(7) 0.0086(2) Uani 1 1 d . . .
Sb2 Sb 0.12729(6) -0.25622(6) 0.75859(7) 0.0076(2) Uani 1 1 d . . .
Sb3 Sb -0.00488(6) -0.07434(7) 0.60085(7) 0.0107(2) Uani 1 1 d . . .
Sb4 Sb 0.14471(6) 0.07525(7) 0.75323(6) 0.0083(2) Uani 1 1 d . . .
Sb5 Sb -0.00861(6) 0.26193(6) 0.62349(7) 0.0079(2) Uani 1 1 d . . .
Sb6 Sb 0.32492(6) -0.24946(6) 0.96363(7) 0.0067(2) Uani 1 1 d . . .
Sb7 Sb 0.21206(6) -0.25040(6) 0.57519(7) 0.0069(2) Uani 1 1 d . . .
Sb8 Sb 0.24167(6) -0.00117(6) 0.50006(6) 0.0065(2) Uani 1 1 d . . .
Sb9 Sb 0.67521(7) -0.06610(7) 0.74697(7) 0.0125(2) Uani 1 1 d . . .
Mn1 Mn 0.0000 -0.3600(2) 0.7500 0.0088(7) Uani 1 2 d S . .
Mn2 Mn 0.0000 -0.1602(2) 0.7500 0.0147(8) Uani 1 2 d S . .
Mn3 Mn 0.0000 -0.0001(2) 0.7500 0.0139(8) Uani 1 2 d S . .
Mn4 Mn 0.0000 0.1611(2) 0.7500 0.0087(7) Uani 1 2 d S . .
Yb1 Yb 0.33120(4) -0.24401(4) 0.75763(5) 0.01084(16) Uani 1 1 d . . .
Yb2 Yb 0.40191(4) -0.08669(4) 0.93412(4) 0.00794(15) Uani 1 1 d . . .
Yb3 Yb 0.00492(4) -0.25777(4) 0.57734(5) 0.01043(16) Uani 1 1 d . . .
Yb4 Yb 0.31861(4) 0.08878(4) 0.84439(4) 0.00777(15) Uani 1 1 d . . .
Yb5 Yb 0.30705(4) 0.11650(5) 0.62322(5) 0.01301(17) Uani 1 1 d . . .
Yb6 Yb 0.17062(4) -0.08965(4) 0.65850(4) 0.00958(15) Uani 1 1 d . . .
Yb7 Yb 0.18712(4) 0.12643(4) 0.38071(4) 0.01003(16) Uani 1 1 d . . .
Yb8 Yb 0.36502(4) -0.11726(5) 0.56587(5) 0.01200(16) Uani 1 1 d . . .
Yb9 Yb 0.13029(4) -0.13202(5) 0.43756(4) 0.01129(16) Uani 1 1 d . . .
Yb10 Yb 0.08727(4) 0.09103(4) 0.57153(4) 0.00831(15) Uani 1 1 d . . .
Yb11 Yb 0.5000 -0.07388(8) 0.7500 0.0214(3) Uani 1 2 d S . .

loop_
_atom_site_aniso_label
_atom_site_aniso_U_11
_atom_site_aniso_U_22
_atom_site_aniso_U_33
_atom_site_aniso_U_23
_atom_site_aniso_U_13
_atom_site_aniso_U_12
Sb1 0.0088(5) 0.0082(5) 0.0086(5) -0.0010(4) -0.0016(4) 0.0015(4)
Sb2 0.0071(5) 0.0086(5) 0.0070(5) -0.0002(4) -0.0007(4) -0.0004(4)
Sb3 0.0100(5) 0.0091(5) 0.0127(5) -0.0027(4) -0.0029(4) -0.0014(4)
Sb4 0.0076(5) 0.0095(5) 0.0077(5) -0.0012(4) -0.0021(4) -0.0003(4)
Sb5 0.0063(5) 0.0100(5) 0.0071(5) 0.0008(4) -0.0017(4) -0.0007(4)
Sb6 0.0074(5) 0.0045(5) 0.0081(5) 0.0003(4) -0.0004(4) 0.0004(4)
Sb7 0.0085(5) 0.0055(5) 0.0067(5) 0.0000(4) -0.0005(4) 0.0001(4)
Sb8 0.0081(5) 0.0043(5) 0.0069(5) -0.0003(4) -0.0016(4) 0.0002(4)
Sb9 0.0204(6) 0.0083(5) 0.0086(5) 0.0018(4) -0.0029(4) -0.0018(4)
Mn1 0.0091(16) 0.0134(18) 0.0040(16) 0.000 -0.0001(13) 0.000
Mn2 0.0139(18) 0.015(2) 0.0148(19) 0.000 -0.0002(15) 0.000
Mn3 0.0135(18) 0.0145(19) 0.0137(19) 0.000 0.0006(15) 0.000
Mn4 0.0093(16) 0.0089(17) 0.0078(17) 0.000 -0.0013(13) 0.000
Yb1 0.0124(3) 0.0082(4) 0.0119(4) 0.0005(3) 0.0004(3) 0.0010(3)
Yb2 0.0087(3) 0.0066(3) 0.0084(3) 0.0014(2) -0.0019(2) -0.0004(2)
Yb3 0.0127(3) 0.0086(4) 0.0099(3) 0.0017(3) 0.0005(3) 0.0002(3)
Yb4 0.0094(3) 0.0064(3) 0.0074(3) -0.0011(3) -0.0012(2) 0.0011(2)
Yb5 0.0113(3) 0.0165(4) 0.0111(4) -0.0073(3) -0.0014(3) -0.0007(3)
Yb6 0.0115(3) 0.0087(3) 0.0084(3) -0.0005(3) -0.0017(3) 0.0012(3)
Yb7 0.0094(3) 0.0121(4) 0.0086(3) 0.0038(3) -0.0001(3) 0.0024(3)
Yb8 0.0130(3) 0.0125(4) 0.0102(4) 0.0013(3) -0.0026(3) 0.0054(3)
Yb9 0.0103(3) 0.0143(4) 0.0091(4) -0.0005(3) -0.0009(3) -0.0050(3)
Yb10 0.0090(3) 0.0073(3) 0.0085(3) 0.0011(3) -0.0009(2) -0.0004(2)
Yb11 0.0161(5) 0.0306(7) 0.0176(6) 0.000 0.0027(4) 0.000

loop_
_atom_type_symbol
_atom_type_description
_atom_type_scat_dispersion_real
_atom_type_scat_dispersion_imag
_atom_type_scat_source
Yb Yb -0.3850 5.5486 'International Tables Vol C Tables 4.2.6.8 and 6.1.1.4'
Mn Mn 0.3368 0.7283 'International Tables Vol C Tables 4.2.6.8 and 6.1.1.4'
Sb Sb -0.5866 1.5461 'International Tables Vol C Tables 4.2.6.8 and 6.1.1.4'

loop_
_geom_angle_atom_site_label_1
_geom_angle_atom_site_label_2
_geom_angle_atom_site_label_3
_geom_angle
_geom_angle_site_symmetry_1
_geom_angle_site_symmetry_3
Mn1 Sb1 Yb2 124.53(6) . 4_546
Mn1 Sb1 Yb3 68.81(7) . .
Yb2 Sb1 Yb3 136.07(4) 4_546 .
Mn1 Sb1 Yb2 134.30(7) . 8_445
Yb2 Sb1 Yb2 101.03(3) 4_546 8_445
Yb3 Sb1 Yb2 76.32(3) . 8_445
Mn1 Sb1 Yb4 72.53(3) . 4_546
Yb2 Sb1 Yb4 68.19(3) 4_546 4_546
Yb3 Sb1 Yb4 79.91(3) . 4_546
Yb2 Sb1 Yb4 129.45(4) 8_445 4_546
Mn1 Sb1 Yb11 72.24(7) . 3_445
Yb2 Sb1 Yb11 66.89(3) 4_546 3_445
Yb3 Sb1 Yb11 140.85(4) . 3_445
Yb2 Sb1 Yb11 138.04(4) 8_445 3_445
Yb4 Sb1 Yb11 85.02(3) 4_546 3_445
Mn1 Sb1 Yb5 76.63(3) . 3_445
Yb2 Sb1 Yb5 142.66(4) 4_546 3_445
Yb3 Sb1 Yb5 77.83(3) . 3_445
Yb2 Sb1 Yb5 67.72(3) 8_445 3_445
Yb4 Sb1 Yb5 146.84(4) 4_546 3_445
Yb11 Sb1 Yb5 97.06(3) 3_445 3_445
Mn1 Sb1 Yb8 122.45(6) . 3_445
Yb2 Sb1 Yb8 69.89(3) 4_546 3_445
Yb3 Sb1 Yb8 143.78(4) . 3_445
Yb2 Sb1 Yb8 73.27(3) 8_445 3_445
Yb4 Sb1 Yb8 135.36(4) 4_546 3_445
Yb11 Sb1 Yb8 64.81(3) 3_445 3_445
Yb5 Sb1 Yb8 72.77(3) 3_445 3_445
Mn2 Sb2 Mn1 76.62(10) . .
Mn2 Sb2 Yb5 135.84(5) . 4_546
Mn1 Sb2 Yb5 80.95(6) . 4_546
Mn2 Sb2 Yb7 80.83(6) . 6_556
Mn1 Sb2 Yb7 134.80(5) . 6_556
Yb5 Sb2 Yb7 89.04(4) 4_546 6_556
Mn2 Sb2 Yb4 134.06(6) . 4_546
Mn1 Sb2 Yb4 72.46(6) . 4_546
Yb5 Sb2 Yb4 70.94(3) 4_546 4_546
Yb7 Sb2 Yb4 144.22(4) 6_556 4_546
Mn2 Sb2 Yb6 69.98(6) . .
Mn1 Sb2 Yb6 133.64(6) . .
Yb5 Sb2 Yb6 144.99(4) 4_546 .
Yb7 Sb2 Yb6 70.19(3) 6_556 .
Yb4 Sb2 Yb6 109.88(4) 4_546 .
Mn2 Sb2 Yb1 139.14(8) . .
Mn1 Sb2 Yb1 143.87(7) . .
Yb5 Sb2 Yb1 73.57(3) 4_546 .
Yb7 Sb2 Yb1 70.70(3) 6_556 .
Yb4 Sb2 Yb1 75.21(3) 4_546 .
Yb6 Sb2 Yb1 73.05(3) . .
Mn2 Sb2 Yb3 62.13(4) . .
Mn1 Sb2 Yb3 62.43(3) . .
Yb5 Sb2 Yb3 135.02(4) 4_546 .
Yb7 Sb2 Yb3 135.13(4) 6_556 .
Yb4 Sb2 Yb3 73.60(3) 4_546 .
Yb6 Sb2 Yb3 73.71(3) . .
Yb1 Sb2 Yb3 122.23(4) . .
Mn2 Sb2 Yb3 61.66(4) . 2_556
Mn1 Sb2 Yb3 61.98(4) . 2_556
Yb5 Sb2 Yb3 74.25(3) 4_546 2_556
Yb7 Sb2 Yb3 72.86(3) 6_556 2_556
Yb4 Sb2 Yb3 125.80(4) 4_546 2_556
Yb6 Sb2 Yb3 122.37(4) . 2_556
Yb1 Sb2 Yb3 131.03(4) . 2_556
Yb3 Sb2 Yb3 106.65(3) . 2_556
Mn3 Sb3 Mn2 57.36(10) . .
Mn3 Sb3 Yb6 76.83(3) . .
Mn2 Sb3 Yb6 72.54(3) . .
Mn3 Sb3 Yb10 148.13(6) . 5_556
Mn2 Sb3 Yb10 137.41(7) . 5_556
Yb6 Sb3 Yb10 130.89(4) . 5_556
Mn3 Sb3 Yb3 124.07(8) . .
Mn2 Sb3 Yb3 66.81(8) . .
Yb6 Sb3 Yb3 84.25(3) . .
Yb10 Sb3 Yb3 79.66(3) 5_556 .
Mn3 Sb3 Yb7 91.59(4) . 5_556
Mn2 Sb3 Yb7 76.59(3) . 5_556
Yb6 Sb3 Yb7 148.55(5) . 5_556
Yb10 Sb3 Yb7 71.32(3) 5_556 5_556
Yb3 Sb3 Yb7 78.24(3) . 5_556
Mn3 Sb3 Yb10 75.46(7) . .
Mn2 Sb3 Yb10 124.85(7) . .
Yb6 Sb3 Yb10 70.19(3) . .
Yb10 Sb3 Yb10 97.73(4) 5_556 .
Yb3 Sb3 Yb10 143.80(4) . .
Yb7 Sb3 Yb10 135.56(4) 5_556 .
Mn3 Sb3 Yb9 140.35(4) . .
Mn2 Sb3 Yb9 119.90(6) . .
Yb6 Sb3 Yb9 66.23(3) . .
Yb10 Sb3 Yb9 64.73(3) 5_556 .
Yb3 Sb3 Yb9 67.34(3) . .
Yb7 Sb3 Yb9 127.59(4) 5_556 .
Yb10 Sb3 Yb9 78.83(3) . .
Mn3 Sb4 Mn4 58.54(10) . .
Mn3 Sb4 Yb1 125.22(8) . 4_556
Mn4 Sb4 Yb1 66.80(7) . 4_556
Mn3 Sb4 Yb10 77.75(3) . .
Mn4 Sb4 Yb10 73.28(3) . .
Yb1 Sb4 Yb10 83.97(3) 4_556 .
Mn3 Sb4 Yb9 92.93(4) . 6_556
Mn4 Sb4 Yb9 76.27(3) . 6_556
Yb1 Sb4 Yb9 77.09(3) 4_556 6_556
Yb10 Sb4 Yb9 148.59(4) . 6_556
Mn3 Sb4 Yb4 145.33(6) . .
Mn4 Sb4 Yb4 136.80(6) . .
Yb1 Sb4 Yb4 80.75(3) 4_556 .
Yb10 Sb4 Yb4 132.42(4) . .
Yb9 Sb4 Yb4 69.02(3) 6_556 .
Mn3 Sb4 Yb6 74.33(7) . .
Mn4 Sb4 Yb6 124.55(6) . .
Yb1 Sb4 Yb6 143.34(4) 4_556 .
Yb10 Sb4 Yb6 69.46(3) . .
Yb9 Sb4 Yb6 137.21(4) 6_556 .
Yb4 Sb4 Yb6 98.55(3) . .
Mn3 Sb4 Yb5 140.26(4) . .
Mn4 Sb4 Yb5 124.05(6) . .
Yb1 Sb4 Yb5 70.76(3) 4_556 .
Yb10 Sb4 Yb5 67.51(3) . .
Yb9 Sb4 Yb5 126.80(4) 6_556 .
Yb4 Sb4 Yb5 64.91(3) . .
Yb6 Sb4 Yb5 75.82(3) . .
Mn4 Sb5 Yb8 132.33(5) . 3_455
Mn4 Sb5 Yb9 79.59(6) . 5_556
Yb8 Sb5 Yb9 86.25(3) 3_455 5_556
Mn4 Sb5 Yb2 134.89(5) . 4_556
Yb8 Sb5 Yb2 76.70(3) 3_455 4_556
Yb9 Sb5 Yb2 143.74(4) 5_556 4_556
Mn4 Sb5 Yb3 139.42(7) . 5_556
Yb8 Sb5 Yb3 75.39(3) 3_455 5_556
Yb9 Sb5 Yb3 72.84(3) 5_556 5_556
Yb2 Sb5 Yb3 71.98(3) 4_556 5_556
Mn4 Sb5 Yb10 69.86(6) . .
Yb8 Sb5 Yb10 143.86(4) 3_455 .
Yb9 Sb5 Yb10 68.67(3) 5_556 .
Yb2 Sb5 Yb10 108.24(4) 4_556 .
Yb3 Sb5 Yb10 72.61(3) 5_556 .
Mn4 Sb5 Yb11 92.05(7) . 3_455
Yb8 Sb5 Yb11 70.43(3) 3_455 3_455
Yb9 Sb5 Yb11 139.62(4) 5_556 3_455
Yb2 Sb5 Yb11 63.05(3) 4_556 3_455
Yb3 Sb5 Yb11 128.10(4) 5_556 3_455
Yb10 Sb5 Yb11 144.61(4) . 3_455
Mn4 Sb5 Yb1 62.02(3) . 4_556
Yb8 Sb5 Yb1 138.95(4) 3_455 4_556
Yb9 Sb5 Yb1 133.42(4) 5_556 4_556
Yb2 Sb5 Yb1 74.02(3) 4_556 4_556
Yb3 Sb5 Yb1 120.49(4) 5_556 4_556
Yb10 Sb5 Yb1 73.75(3) . 4_556
Yb11 Sb5 Yb1 70.88(2) 3_455 4_556
Mn4 Sb5 Yb1 60.87(3) . 3_455
Yb8 Sb5 Yb1 71.47(3) 3_455 3_455
Yb9 Sb5 Yb1 71.51(3) 5_556 3_455
Yb2 Sb5 Yb1 129.71(4) 4_556 3_455
Yb3 Sb5 Yb1 132.15(4) 5_556 3_455
Yb10 Sb5 Yb1 120.53(4) . 3_455
Yb11 Sb5 Yb1 70.01(3) 3_455 3_455
Yb1 Sb5 Yb1 107.16(3) 4_556 3_455
Sb6 Sb6 Yb2 117.30(5) 7_547 .
Sb6 Sb6 Yb10 120.41(5) 7_547 4_546
Yb2 Sb6 Yb10 122.12(4) . 4_546
Sb6 Sb6 Yb7 65.23(4) 7_547 4_546
Yb2 Sb6 Yb7 136.29(4) . 4_546
Yb10 Sb6 Yb7 69.52(3) 4_546 4_546
Sb6 Sb6 Yb7 64.57(4) 7_547 6_556
Yb2 Sb6 Yb7 70.67(3) . 6_556
Yb10 Sb6 Yb7 140.92(4) 4_546 6_556
Yb7 Sb6 Yb7 129.80(4) 4_546 6_556
Sb6 Sb6 Yb1 119.53(6) 7_547 .
Yb2 Sb6 Yb1 77.61(3) . .
Yb10 Sb6 Yb1 78.54(3) 4_546 .
Yb7 Sb6 Yb1 142.55(4) 4_546 .
Yb7 Sb6 Yb1 68.13(3) 6_556 .
Sb6 Sb6 Yb5 66.87(4) 7_547 4_546
Yb2 Sb6 Yb5 141.91(4) . 4_546
Yb10 Sb6 Yb5 69.86(3) 4_546 4_546
Yb7 Sb6 Yb5 81.29(3) 4_546 4_546
Yb7 Sb6 Yb5 79.52(3) 6_556 4_546
Yb1 Sb6 Yb5 69.46(3) . 4_546
Sb6 Sb6 Yb3 122.21(6) 7_547 8_546
Yb2 Sb6 Yb3 72.29(3) . 8_546
Yb10 Sb6 Yb3 74.21(3) 4_546 8_546
Yb7 Sb6 Yb3 71.74(3) 4_546 8_546
Yb7 Sb6 Yb3 139.70(4) 6_556 8_546
Yb1 Sb6 Yb3 118.16(4) . 8_546
Yb5 Sb6 Yb3 140.77(4) 4_546 8_546
Sb6 Sb6 Yb5 64.76(4) 7_547 6_556
Yb2 Sb6 Yb5 66.33(3) . 6_556
Yb10 Sb6 Yb5 138.61(4) 4_546 6_556
Yb7 Sb6 Yb5 78.95(3) 4_546 6_556
Yb7 Sb6 Yb5 80.20(3) 6_556 6_556
Yb1 Sb6 Yb5 138.22(4) . 6_556
Yb5 Sb6 Yb5 131.63(3) 4_546 6_556
Yb3 Sb6 Yb5 70.81(3) 8_546 6_556
Sb7 Sb7 Yb4 118.22(5) 7_546 4_546
Sb7 Sb7 Yb6 119.84(5) 7_546 .
Yb4 Sb7 Yb6 121.86(4) 4_546 .
Sb7 Sb7 Yb9 65.14(4) 7_546 .
Yb4 Sb7 Yb9 139.86(4) 4_546 .
Yb6 Sb7 Yb9 71.63(3) . .
Sb7 Sb7 Yb9 63.75(4) 7_546 7_546
Yb4 Sb7 Yb9 69.51(3) 4_546 7_546
Yb6 Sb7 Yb9 137.60(4) . 7_546
Yb9 Sb7 Yb9 128.88(4) . 7_546
Sb7 Sb7 Yb8 65.84(4) 7_546 .
Yb4 Sb7 Yb8 137.75(4) 4_546 .
Yb6 Sb7 Yb8 68.49(3) . .
Yb9 Sb7 Yb8 81.87(3) . .
Yb9 Sb7 Yb8 77.80(3) 7_546 .
Sb7 Sb7 Yb8 65.08(4) 7_546 7_546
Yb4 Sb7 Yb8 69.87(3) 4_546 7_546
Yb6 Sb7 Yb8 140.93(4) . 7_546
Yb9 Sb7 Yb8 78.02(3) . 7_546
Yb9 Sb7 Yb8 81.01(3) 7_546 7_546
Yb8 Sb7 Yb8 130.92(4) . 7_546
Sb7 Sb7 Yb3 119.76(6) 7_546 .
Yb4 Sb7 Yb3 77.10(3) 4_546 .
Yb6 Sb7 Yb3 77.56(3) . .
Yb9 Sb7 Yb3 69.13(3) . .
Yb9 Sb7 Yb3 141.07(4) 7_546 .
Yb8 Sb7 Yb3 140.88(4) . .
Yb8 Sb7 Yb3 68.89(3) 7_546 .
Sb7 Sb7 Yb1 119.18(6) 7_546 .
Yb4 Sb7 Yb1 75.94(3) 4_546 .
Yb6 Sb7 Yb1 74.13(3) . .
Yb9 Sb7 Yb1 140.69(4) . .
Yb9 Sb7 Yb1 69.73(3) 7_546 .
Yb8 Sb7 Yb1 67.93(3) . .
Yb8 Sb7 Yb1 141.01(4) 7_546 .
Yb3 Sb7 Yb1 121.06(4) . .
Yb5 Sb8 Yb8 87.82(3) . .
Yb5 Sb8 Yb7 93.55(4) . .
Yb8 Sb8 Yb7 151.29(4) . .
Yb5 Sb8 Yb9 154.96(4) . .
Yb8 Sb8 Yb9 92.93(4) . .
Yb7 Sb8 Yb9 97.59(3) . .
Yb5 Sb8 Yb4 133.06(4) . 6
Yb8 Sb8 Yb4 72.74(3) . 6
Yb7 Sb8 Yb4 85.77(3) . 6
Yb9 Sb8 Yb4 70.37(3) . 6
Yb5 Sb8 Yb10 73.29(3) . .
Yb8 Sb8 Yb10 135.71(4) . .
Yb7 Sb8 Yb10 71.34(3) . .
Yb9 Sb8 Yb10 89.13(3) . .
Yb4 Sb8 Yb10 147.10(4) 6 .
Yb5 Sb8 Yb6 83.89(3) . .
Yb8 Sb8 Yb6 71.63(3) . .
Yb7 Sb8 Yb6 137.05(4) . .
Yb9 Sb8 Yb6 72.67(3) . .
Yb4 Sb8 Yb6 126.23(4) 6 .
Yb10 Sb8 Yb6 66.88(3) . .
Yb5 Sb8 Yb2 69.62(3) . 6
Yb8 Sb8 Yb2 81.72(3) . 6
Yb7 Sb8 Yb2 72.00(3) . 6
Yb9 Sb8 Yb2 135.26(4) . 6
Yb4 Sb8 Yb2 65.62(3) 6 6
Yb10 Sb8 Yb2 125.00(4) . 6
Yb6 Sb8 Yb2 143.01(4) . 6
Yb11 Sb9 Yb6 145.66(5) . 2_656
Yb11 Sb9 Yb1 85.49(4) . 2_656
Yb6 Sb9 Yb1 84.80(4) 2_656 2_656
Yb11 Sb9 Yb4 96.00(4) . 2_656
Yb6 Sb9 Yb4 109.16(4) 2_656 2_656
Yb1 Sb9 Yb4 148.53(5) 2_656 2_656
Yb11 Sb9 Yb2 69.76(3) . 2_656
Yb6 Sb9 Yb2 140.54(5) 2_656 2_656
Yb1 Sb9 Yb2 81.76(3) 2_656 2_656
Yb4 Sb9 Yb2 69.52(3) 2_656 2_656
Yb11 Sb9 Yb8 74.08(3) . 2_656
Yb6 Sb9 Yb8 71.61(3) 2_656 2_656
Yb1 Sb9 Yb8 75.82(3) 2_656 2_656
Yb4 Sb9 Yb8 134.88(4) 2_656 2_656
Yb2 Sb9 Yb8 138.56(4) 2_656 2_656
Yb11 Sb9 Yb7 135.46(4) . 5_656
Yb6 Sb9 Yb7 71.69(3) 2_656 5_656
Yb1 Sb9 Yb7 72.91(3) 2_656 5_656
Yb4 Sb9 Yb7 84.65(3) 2_656 5_656
Yb2 Sb9 Yb7 68.92(3) 2_656 5_656
Yb8 Sb9 Yb7 133.21(4) 2_656 5_656
Yb11 Sb9 Yb5 94.54(4) . 2_656
Yb6 Sb9 Yb5 76.47(3) 2_656 2_656
Yb1 Sb9 Yb5 146.61(4) 2_656 2_656
Yb4 Sb9 Yb5 64.78(3) 2_656 2_656
Yb2 Sb9 Yb5 129.53(4) 2_656 2_656
Yb8 Sb9 Yb5 72.16(3) 2_656 2_656
Yb7 Sb9 Yb5 124.71(4) 5_656 2_656
Sb2 Mn1 Sb2 101.22(13) 2_556 .
Sb2 Mn1 Sb1 110.62(4) 2_556 2_556
Sb2 Mn1 Sb1 105.59(3) . 2_556
Sb2 Mn1 Sb1 105.59(3) 2_556 .
Sb2 Mn1 Sb1 110.62(4) . .
Sb1 Mn1 Sb1 121.42(14) 2_556 .
Sb2 Mn1 Yb3 70.53(6) 2_556 2_556
Sb2 Mn1 Yb3 71.24(6) . 2_556
Sb1 Mn1 Yb3 60.48(3) 2_556 2_556
Sb1 Mn1 Yb3 176.07(6) . 2_556
Sb2 Mn1 Yb3 71.24(6) 2_556 .
Sb2 Mn1 Yb3 70.53(6) . .
Sb1 Mn1 Yb3 176.07(6) 2_556 .
Sb1 Mn1 Yb3 60.47(3) . .
Yb3 Mn1 Yb3 117.88(11) 2_556 .
Sb2 Mn1 Yb4 60.41(3) 2_556 3_445
Sb2 Mn1 Yb4 143.10(8) . 3_445
Sb1 Mn1 Yb4 59.95(3) 2_556 3_445
Sb1 Mn1 Yb4 105.36(7) . 3_445
Yb3 Mn1 Yb4 72.35(2) 2_556 3_445
Yb3 Mn1 Yb4 123.49(4) . 3_445
Sb2 Mn1 Yb4 143.09(8) 2_556 4_546
Sb2 Mn1 Yb4 60.41(3) . 4_546
Sb1 Mn1 Yb4 105.36(7) 2_556 4_546
Sb1 Mn1 Yb4 59.95(3) . 4_546
Yb3 Mn1 Yb4 123.49(4) 2_556 4_546
Yb3 Mn1 Yb4 72.35(2) . 4_546
Yb4 Mn1 Yb4 152.11(12) 3_445 4_546
Sb2 Mn1 Yb11 129.39(6) 2_556 3_445
Sb2 Mn1 Yb11 129.39(6) . 3_445
Sb1 Mn1 Yb11 60.71(7) 2_556 3_445
Sb1 Mn1 Yb11 60.71(7) . 3_445
Yb3 Mn1 Yb11 121.06(6) 2_556 3_445
Yb3 Mn1 Yb11 121.06(6) . 3_445
Yb4 Mn1 Yb11 76.06(6) 3_445 3_445
Yb4 Mn1 Yb11 76.06(6) 4_546 3_445
Sb2 Mn2 Sb2 105.53(14) 2_556 .
Sb2 Mn2 Mn3 127.23(7) 2_556 .
Sb2 Mn2 Mn3 127.23(7) . .
Sb2 Mn2 Sb3 110.06(3) 2_556 2_556
Sb2 Mn2 Sb3 105.67(3) . 2_556
Mn3 Mn2 Sb3 59.57(7) . 2_556
Sb2 Mn2 Sb3 105.67(3) 2_556 .
Sb2 Mn2 Sb3 110.05(3) . .
Mn3 Mn2 Sb3 59.57(7) . .
Sb3 Mn2 Sb3 119.13(15) 2_556 .
Sb2 Mn2 Yb3 72.08(7) 2_556 2_556
Sb2 Mn2 Yb3 72.81(7) . 2_556
Mn3 Mn2 Yb3 119.90(6) . 2_556
Sb3 Mn2 Yb3 60.43(3) 2_556 2_556
Sb3 Mn2 Yb3 176.89(4) . 2_556
Sb2 Mn2 Yb3 72.81(7) 2_556 .
Sb2 Mn2 Yb3 72.08(7) . .
Mn3 Mn2 Yb3 119.90(6) . .
Sb3 Mn2 Yb3 176.88(4) 2_556 .
Sb3 Mn2 Yb3 60.43(3) . .
Yb3 Mn2 Yb3 120.19(12) 2_556 .
Sb2 Mn2 Yb6 64.17(3) 2_556 2_556
Sb2 Mn2 Yb6 147.84(7) . 2_556
Mn3 Mn2 Yb6 70.15(6) . 2_556
Sb3 Mn2 Yb6 56.38(4) 2_556 2_556
Sb3 Mn2 Yb6 102.11(8) . 2_556
Yb3 Mn2 Yb6 75.031(19) 2_556 2_556
Yb3 Mn2 Yb6 126.64(3) . 2_556
Sb2 Mn2 Yb6 147.83(7) 2_556 .
Sb2 Mn2 Yb6 64.17(3) . .
Mn3 Mn2 Yb6 70.16(6) . .
Sb3 Mn2 Yb6 102.11(8) 2_556 .
Sb3 Mn2 Yb6 56.38(4) . .
Yb3 Mn2 Yb6 126.64(3) 2_556 .
Yb3 Mn2 Yb6 75.028(19) . .
Yb6 Mn2 Yb6 140.31(13) 2_556 .
Mn2 Mn3 Mn4 180.0 . .
Mn2 Mn3 Sb4 117.67(8) . 2_556
Mn4 Mn3 Sb4 62.33(8) . 2_556
Mn2 Mn3 Sb4 117.67(8) . .
Mn4 Mn3 Sb4 62.33(8) . .
Sb4 Mn3 Sb4 124.65(15) 2_556 .
Mn2 Mn3 Sb3 63.07(8) . 2_556
Mn4 Mn3 Sb3 116.93(8) . 2_556
Sb4 Mn3 Sb3 102.54(3) 2_556 2_556
Sb4 Mn3 Sb3 101.75(3) . 2_556
Mn2 Mn3 Sb3 63.07(8) . .
Mn4 Mn3 Sb3 116.93(8) . .
Sb4 Mn3 Sb3 101.75(3) 2_556 .
Sb4 Mn3 Sb3 102.53(3) . .
Sb3 Mn3 Sb3 126.14(15) 2_556 .
Mn2 Mn3 Yb6 65.38(6) . 2_556
Mn4 Mn3 Yb6 114.62(6) . 2_556
Sb4 Mn3 Yb6 59.09(3) 2_556 2_556
Sb4 Mn3 Yb6 154.24(3) . 2_556
Sb3 Mn3 Yb6 55.24(4) 2_556 2_556
Sb3 Mn3 Yb6 101.12(8) . 2_556
Mn2 Mn3 Yb6 65.38(6) . .
Mn4 Mn3 Yb6 114.62(6) . .
Sb4 Mn3 Yb6 154.23(3) 2_556 .
Sb4 Mn3 Yb6 59.09(3) . .
Sb3 Mn3 Yb6 101.12(8) 2_556 .
Sb3 Mn3 Yb6 55.24(4) . .
Yb6 Mn3 Yb6 130.77(12) 2_556 .
Mn2 Mn3 Yb10 114.61(6) . 2_556
Mn4 Mn3 Yb10 65.39(6) . 2_556
Sb4 Mn3 Yb10 55.83(4) 2_556 2_556
Sb4 Mn3 Yb10 100.07(8) . 2_556
Sb3 Mn3 Yb10 58.06(3) 2_556 2_556
Sb3 Mn3 Yb10 154.99(3) . 2_556
Yb6 Mn3 Yb10 59.334(16) 2_556 2_556
Yb6 Mn3 Yb10 148.975(15) . 2_556
Mn2 Mn3 Yb10 114.61(6) . .
Mn4 Mn3 Yb10 65.39(6) . .
Sb4 Mn3 Yb10 100.07(8) 2_556 .
Sb4 Mn3 Yb10 55.83(4) . .
Sb3 Mn3 Yb10 154.99(3) 2_556 .
Sb3 Mn3 Yb10 58.06(3) . .
Yb6 Mn3 Yb10 148.974(15) 2_556 .
Yb6 Mn3 Yb10 59.333(16) . .
Yb10 Mn3 Yb10 130.78(11) 2_556 .
Sb5 Mn4 Sb5 101.77(13) 2_556 .
Sb5 Mn4 Mn3 129.11(6) 2_556 .
Sb5 Mn4 Mn3 129.11(6) . .
Sb5 Mn4 Sb4 110.68(3) 2_556 2_556
Sb5 Mn4 Sb4 107.11(3) . 2_556
Mn3 Mn4 Sb4 59.13(7) . 2_556
Sb5 Mn4 Sb4 107.11(3) 2_556 .
Sb5 Mn4 Sb4 110.68(3) . .
Mn3 Mn4 Sb4 59.13(7) . .
Sb4 Mn4 Sb4 118.26(13) 2_556 .
Sb5 Mn4 Yb1 71.05(6) 2_556 3_455
Sb5 Mn4 Yb1 72.85(6) . 3_455
Mn3 Mn4 Yb1 119.42(6) . 3_455
Sb4 Mn4 Yb1 60.40(3) 2_556 3_455
Sb4 Mn4 Yb1 176.40(6) . 3_455
Sb5 Mn4 Yb1 72.85(6) 2_556 4_556
Sb5 Mn4 Yb1 71.04(6) . 4_556
Mn3 Mn4 Yb1 119.42(6) . 4_556
Sb4 Mn4 Yb1 176.40(6) 2_556 4_556
Sb4 Mn4 Yb1 60.40(3) . 4_556
Yb1 Mn4 Yb1 121.16(11) 3_455 4_556
Sb5 Mn4 Yb10 64.81(3) 2_556 2_556
Sb5 Mn4 Yb10 147.66(7) . 2_556
Mn3 Mn4 Yb10 70.59(6) . 2_556
Sb4 Mn4 Yb10 57.26(4) 2_556 2_556
Sb4 Mn4 Yb10 101.53(7) . 2_556
Yb1 Mn4 Yb10 74.913(18) 3_455 2_556
Yb1 Mn4 Yb10 125.92(2) 4_556 2_556
Sb5 Mn4 Yb10 147.66(7) 2_556 .
Sb5 Mn4 Yb10 64.81(3) . .
Mn3 Mn4 Yb10 70.59(6) . .
Sb4 Mn4 Yb10 101.53(7) 2_556 .
Sb4 Mn4 Yb10 57.26(4) . .
Yb1 Mn4 Yb10 125.92(2) 3_455 .
Yb1 Mn4 Yb10 74.912(18) 4_556 .
Yb10 Mn4 Yb10 141.19(11) 2_556 .
Sb5 Mn4 Yb9 55.30(3) 2_556 6_556
Sb5 Mn4 Yb9 137.28(8) . 6_556
Mn3 Mn4 Yb9 82.46(6) . 6_556
Sb4 Mn4 Yb9 114.57(7) 2_556 6_556
Sb4 Mn4 Yb9 56.61(3) . 6_556
Yb1 Mn4 Yb9 120.42(4) 3_455 6_556
Yb1 Mn4 Yb9 67.82(2) 4_556 6_556
Yb10 Mn4 Yb9 60.97(2) 2_556 6_556
Yb10 Mn4 Yb9 113.46(4) . 6_556
Sb5 Mn4 Yb9 137.28(8) 2_556 5_556
Sb5 Mn4 Yb9 55.30(3) . 5_556
Mn3 Mn4 Yb9 82.46(6) . 5_556
Sb4 Mn4 Yb9 56.61(3) 2_556 5_556
Sb4 Mn4 Yb9 114.57(7) . 5_556
Yb1 Mn4 Yb9 67.82(2) 3_455 5_556
Yb1 Mn4 Yb9 120.42(4) 4_556 5_556
Yb10 Mn4 Yb9 113.46(4) 2_556 5_556
Yb10 Mn4 Yb9 60.97(2) . 5_556
Yb9 Mn4 Yb9 164.93(11) 6_556 5_556
Sb9 Yb1 Sb4 172.54(4) 2_656 4_546
Sb9 Yb1 Mn4 121.32(6) 2_656 3_545
Sb4 Yb1 Mn4 52.80(6) 4_546 3_545
Sb9 Yb1 Sb6 92.83(3) 2_656 .
Sb4 Yb1 Sb6 92.39(3) 4_546 .
Mn4 Yb1 Sb6 95.32(3) 3_545 .
Sb9 Yb1 Sb2 91.47(3) 2_656 .
Sb4 Yb1 Sb2 94.26(3) 4_546 .
Mn4 Yb1 Sb2 147.06(6) 3_545 .
Sb6 Yb1 Sb2 85.21(3) . .
Sb9 Yb1 Sb5 90.81(3) 2_656 4_546
Sb4 Yb1 Sb5 87.18(3) 4_546 4_546
Mn4 Yb1 Sb5 46.94(4) 3_545 4_546
Sb6 Yb1 Sb5 60.23(3) . 4_546
Sb2 Yb1 Sb5 145.43(4) . 4_546
Sb9 Yb1 Sb7 89.47(3) 2_656 .
Sb4 Yb1 Sb7 89.45(3) 4_546 .
Mn4 Yb1 Sb7 114.08(3) 3_545 .
Sb6 Yb1 Sb7 143.80(3) . .
Sb2 Yb1 Sb7 58.61(3) . .
Sb5 Yb1 Sb7 155.91(4) 4_546 .
Sb9 Yb1 Sb5 89.04(3) 2_656 3_545
Sb4 Yb1 Sb5 83.51(3) 4_546 3_545
Mn4 Yb1 Sb5 46.28(4) 3_545 3_545
Sb6 Yb1 Sb5 132.95(3) . 3_545
Sb2 Yb1 Sb5 141.77(3) . 3_545
Sb5 Yb1 Sb5 72.74(3) 4_546 3_545
Sb7 Yb1 Sb5 83.18(3) . 3_545
Sb9 Yb1 Yb7 57.86(3) 2_656 6_556
Sb4 Yb1 Yb7 129.60(3) 4_546 6_556
Mn4 Yb1 Yb7 148.63(3) 3_545 6_556
Sb6 Yb1 Yb7 55.11(2) . 6_556
Sb2 Yb1 Yb7 50.81(2) . 6_556
Sb5 Yb1 Yb7 103.27(3) 4_546 6_556
Sb7 Yb1 Yb7 97.23(3) . 6_556
Sb5 Yb1 Yb7 146.84(3) 3_545 6_556
Sb9 Yb1 Yb8 55.70(3) 2_656 .
Sb4 Yb1 Yb8 118.15(3) 4_546 .
Mn4 Yb1 Yb8 94.50(4) 3_545 .
Sb6 Yb1 Yb8 147.26(3) . .
Sb2 Yb1 Yb8 102.73(3) . .
Sb5 Yb1 Yb8 106.93(3) 4_546 .
Sb7 Yb1 Yb8 54.51(2) . .
Sb5 Yb1 Yb8 48.22(2) 3_545 .
Yb7 Yb1 Yb8 105.75(2) 6_556 .
Sb9 Yb1 Yb5 126.44(3) 2_656 4_546
Sb4 Yb1 Yb5 61.01(3) 4_546 4_546
Mn4 Yb1 Yb5 105.11(5) 3_545 4_546
Sb6 Yb1 Yb5 55.45(2) . 4_546
Sb2 Yb1 Yb5 49.08(2) . 4_546
Sb5 Yb1 Yb5 104.06(3) 4_546 4_546
Sb7 Yb1 Yb5 95.04(3) . 4_546
Sb5 Yb1 Yb5 144.51(3) 3_545 4_546
Yb7 Yb1 Yb5 68.64(2) 6_556 4_546
Yb8 Yb1 Yb5 148.92(3) . 4_546
Sb9 Yb1 Yb9 121.22(3) 2_656 7_546
Sb4 Yb1 Yb9 52.99(3) 4_546 7_546
Mn4 Yb1 Yb9 61.97(3) 3_545 7_546
Sb6 Yb1 Yb9 145.11(3) . 7_546
Sb2 Yb1 Yb9 100.03(3) . 7_546
Sb5 Yb1 Yb9 108.09(3) 4_546 7_546
Sb7 Yb1 Yb9 52.45(2) . 7_546
Sb5 Yb1 Yb9 49.09(2) 3_545 7_546
Yb7 Yb1 Yb9 148.63(3) 6_556 7_546
Yb8 Yb1 Yb9 65.54(2) . 7_546
Yb5 Yb1 Yb9 102.64(2) 4_546 7_546
Sb6 Yb2 Sb1 169.69(4) . 4_556
Sb6 Yb2 Sb1 100.27(3) . 8_546
Sb1 Yb2 Sb1 78.96(3) 4_556 8_546
Sb6 Yb2 Sb9 95.19(3) . 2_656
Sb1 Yb2 Sb9 86.10(3) 4_556 2_656
Sb1 Yb2 Sb9 164.46(4) 8_546 2_656
Sb6 Yb2 Sb5 65.86(3) . 4_546
Sb1 Yb2 Sb5 103.93(3) 4_556 4_546
Sb1 Yb2 Sb5 96.89(3) 8_546 4_546
Sb9 Yb2 Sb5 90.81(3) 2_656 4_546
Sb6 Yb2 Sb8 89.69(3) . 6_556
Sb1 Yb2 Sb8 100.59(3) 4_556 6_556
Sb1 Yb2 Sb8 90.72(3) 8_546 6_556
Sb9 Yb2 Sb8 87.81(3) 2_656 6_556
Sb5 Yb2 Sb8 155.29(4) 4_546 6_556
Sb6 Yb2 Yb11 113.95(4) . .
Sb1 Yb2 Yb11 59.28(3) 4_556 .
Sb1 Yb2 Yb11 121.81(3) 8_546 .
Sb9 Yb2 Yb11 51.34(2) 2_656 .
Sb5 Yb2 Yb11 61.05(3) 4_546 .
Sb8 Yb2 Yb11 132.56(3) 6_556 .
Sb6 Yb2 Yb4 130.28(3) . .
Sb1 Yb2 Yb4 57.94(3) 4_556 .
Sb1 Yb2 Yb4 114.42(3) 8_546 .
Sb9 Yb2 Yb4 52.55(3) 2_656 .
Sb5 Yb2 Yb4 137.07(3) 4_546 .
Sb8 Yb2 Yb4 57.02(2) 6_556 .
Yb11 Yb2 Yb4 77.25(3) . .
Sb6 Yb2 Yb5 62.23(3) . 6_556
Sb1 Yb2 Yb5 124.05(3) 4_556 6_556
Sb1 Yb2 Yb5 57.93(3) 8_546 6_556
Sb9 Yb2 Yb5 130.27(3) 2_656 6_556
Sb5 Yb2 Yb5 114.27(3) 4_546 6_556
Sb8 Yb2 Yb5 51.50(2) 6_556 6_556
Yb11 Yb2 Yb5 175.30(3) . 6_556
Yb4 Yb2 Yb5 107.26(2) . 6_556
Sb6 Yb2 Yb7 58.03(3) . 6_556
Sb1 Yb2 Yb7 129.90(3) 4_556 6_556
Sb1 Yb2 Yb7 131.32(3) 8_546 6_556
Sb9 Yb2 Yb7 57.21(3) 2_656 6_556
Sb5 Yb2 Yb7 108.92(3) 4_546 6_556
Sb8 Yb2 Yb7 50.71(2) 6_556 6_556
Yb11 Yb2 Yb7 106.83(2) . 6_556
Yb4 Yb2 Yb7 72.28(2) . 6_556
Yb5 Yb2 Yb7 73.79(2) 6_556 6_556
Sb6 Yb2 Yb3 58.62(3) . 8_546
Sb1 Yb2 Yb3 114.94(3) 4_556 8_546
Sb1 Yb2 Yb3 51.23(2) 8_546 8_546
Sb9 Yb2 Yb3 141.86(3) 2_656 8_546
Sb5 Yb2 Yb3 54.52(2) 4_546 8_546
Sb8 Yb2 Yb3 116.57(3) 6_556 8_546
Yb11 Yb2 Yb3 110.83(3) . 8_546
Yb4 Yb2 Yb3 165.55(3) . 8_546
Yb5 Yb2 Yb3 65.07(2) 6_556 8_546
Yb7 Yb2 Yb3 114.83(2) 6_556 8_546
Sb6 Yb2 Yb8 107.81(3) . 2_656
Sb1 Yb2 Yb8 62.42(3) 4_556 2_656
Sb1 Yb2 Yb8 65.01(3) 8_546 2_656
Sb9 Yb2 Yb8 111.61(3) 2_656 2_656
Sb5 Yb2 Yb8 49.08(2) 4_546 2_656
Sb8 Yb2 Yb8 151.84(3) 6_556 2_656
Yb11 Yb2 Yb8 60.469(17) . 2_656
Yb4 Yb2 Yb8 118.51(2) . 2_656
Yb5 Yb2 Yb8 117.29(2) 6_556 2_656
Yb7 Yb2 Yb8 157.37(3) 6_556 2_656
Yb3 Yb2 Yb8 59.959(19) 8_546 2_656
Sb1 Yb3 Sb3 163.24(4) . .
Sb1 Yb3 Mn2 111.58(7) . .
Sb3 Yb3 Mn2 52.76(7) . .
Sb1 Yb3 Sb5 97.04(3) . 5_556
Sb3 Yb3 Sb5 98.55(3) . 5_556
Mn2 Yb3 Sb5 151.30(7) . 5_556
Sb1 Yb3 Mn1 50.72(6) . .
Sb3 Yb3 Mn1 113.64(6) . .
Mn2 Yb3 Mn1 60.96(8) . .
Sb5 Yb3 Mn1 147.73(6) 5_556 .
Sb1 Yb3 Sb7 95.88(3) . .
Sb3 Yb3 Sb7 91.38(3) . .
Mn2 Yb3 Sb7 93.23(3) . .
Sb5 Yb3 Sb7 85.72(3) 5_556 .
Mn1 Yb3 Sb7 95.27(3) . .
Sb1 Yb3 Sb6 93.14(3) . 8_445
Sb3 Yb3 Sb6 89.04(3) . 8_445
Mn2 Yb3 Sb6 113.21(3) . 8_445
Sb5 Yb3 Sb6 61.13(3) 5_556 8_445
Mn1 Yb3 Sb6 115.14(3) . 8_445
Sb7 Yb3 Sb6 146.48(3) . 8_445
Sb1 Yb3 Sb2 85.70(3) . .
Sb3 Yb3 Sb2 85.37(3) . .
Mn2 Yb3 Sb2 45.79(4) . .
Sb5 Yb3 Sb2 143.72(3) 5_556 .
Mn1 Yb3 Sb2 47.03(4) . .
Sb7 Yb3 Sb2 58.06(3) . .
Sb6 Yb3 Sb2 155.10(3) 8_445 .
Sb1 Yb3 Sb2 81.88(3) . 2_556
Sb3 Yb3 Sb2 81.98(3) . 2_556
Mn2 Yb3 Sb2 45.53(4) . 2_556
Sb5 Yb3 Sb2 142.92(3) 5_556 2_556
Mn1 Yb3 Sb2 46.78(4) . 2_556
Sb7 Yb3 Sb2 131.35(3) . 2_556
Sb6 Yb3 Sb2 81.86(3) 8_445 2_556
Sb2 Yb3 Sb2 73.35(3) . 2_556
Sb1 Yb3 Yb9 131.92(3) . .
Sb3 Yb3 Yb9 63.95(3) . .
Mn2 Yb3 Yb9 106.41(6) . .
Sb5 Yb3 Yb9 51.19(2) 5_556 .
Mn1 Yb3 Yb9 146.82(3) . .
Sb7 Yb3 Yb9 53.03(2) . .
Sb6 Yb3 Yb9 98.04(3) 8_445 .
Sb2 Yb3 Yb9 101.19(3) . .
Sb2 Yb3 Yb9 145.90(3) 2_556 .
Sb1 Yb3 Yb2 52.45(2) . 8_445
Sb3 Yb3 Yb2 136.08(3) . 8_445
Mn2 Yb3 Yb2 146.73(4) . 8_445
Sb5 Yb3 Yb2 53.50(2) 5_556 8_445
Mn1 Yb3 Yb2 98.35(5) . 8_445
Sb7 Yb3 Yb2 115.69(3) . 8_445
Sb6 Yb3 Yb2 49.09(2) 8_445 8_445
Sb2 Yb3 Yb2 137.92(3) . 8_445
Sb2 Yb3 Yb2 101.20(3) 2_556 8_445
Yb9 Yb3 Yb2 104.23(2) . 8_445
Sb1 Yb3 Yb8 65.81(3) . 7_546
Sb3 Yb3 Yb8 130.05(3) . 7_546
Mn2 Yb3 Yb8 146.13(3) . 7_546
Sb5 Yb3 Yb8 49.20(2) 5_556 7_546
Mn1 Yb3 Yb8 106.07(5) . 7_546
Sb7 Yb3 Yb8 55.10(2) . 7_546
Sb6 Yb3 Yb8 100.65(3) 8_445 7_546
Sb2 Yb3 Yb8 101.50(3) . 7_546
Sb2 Yb3 Yb8 147.66(3) 2_556 7_546
Yb9 Yb3 Yb8 66.19(2) . 7_546
Yb2 Yb3 Yb8 60.71(2) 8_445 7_546
Sb9 Yb4 Sb7 171.55(4) 2_656 4_556
Sb9 Yb4 Sb4 75.90(3) 2_656 .
Sb7 Yb4 Sb4 95.69(3) 4_556 .
Sb9 Yb4 Sb1 86.92(3) 2_656 4_556
Sb7 Yb4 Sb1 101.41(3) 4_556 4_556
Sb4 Yb4 Sb1 162.21(4) . 4_556
Sb9 Yb4 Sb2 114.42(4) 2_656 4_556
Sb7 Yb4 Sb2 64.94(3) 4_556 4_556
Sb4 Yb4 Sb2 94.55(3) . 4_556
Sb1 Yb4 Sb2 88.33(3) 4_556 4_556
Sb9 Yb4 Sb8 91.56(4) 2_656 6_556
Sb7 Yb4 Sb8 88.74(3) 4_556 6_556
Sb4 Yb4 Sb8 87.45(3) . 6_556
Sb1 Yb4 Sb8 97.72(3) 4_556 6_556
Sb2 Yb4 Sb8 153.67(4) 4_556 6_556
Sb9 Yb4 Yb2 57.93(3) 2_656 .
Sb7 Yb4 Yb2 128.46(3) 4_556 .
Sb4 Yb4 Yb2 117.60(3) . .
Sb1 Yb4 Yb2 53.88(2) 4_556 .
Sb2 Yb4 Yb2 140.11(3) 4_556 .
Sb8 Yb4 Yb2 57.36(2) 6_556 .
Sb9 Yb4 Mn1 86.62(6) 2_656 3
Sb7 Yb4 Mn1 97.92(6) 4_556 3
Sb4 Yb4 Mn1 125.37(3) . 3
Sb1 Yb4 Mn1 47.51(3) 4_556 3
Sb2 Yb4 Mn1 47.13(6) 4_556 3
Sb8 Yb4 Mn1 145.22(4) 6_556 3
Yb2 Yb4 Mn1 93.33(5) . 3
Sb9 Yb4 Yb9 115.75(3) 2_656 6_556
Sb7 Yb4 Yb9 58.38(3) 4_556 6_556
Sb4 Yb4 Yb9 55.36(3) . 6_556
Sb1 Yb4 Yb9 139.59(3) 4_556 6_556
Sb2 Yb4 Yb9 109.05(3) 4_556 6_556
Sb8 Yb4 Yb9 51.68(2) 6_556 6_556
Yb2 Yb4 Yb9 108.63(2) . 6_556
Mn1 Yb4 Yb9 154.50(6) 3 6_556
Sb9 Yb4 Yb5 67.32(3) 2_656 .
Sb7 Yb4 Yb5 108.39(3) 4_556 .
Sb4 Yb4 Yb5 62.63(3) . .
Sb1 Yb4 Yb5 106.66(3) 4_556 .
Sb2 Yb4 Yb5 52.01(2) 4_556 .
Sb8 Yb4 Yb5 146.23(3) 6_556 .
Yb2 Yb4 Yb5 121.34(3) . .
Mn1 Yb4 Yb5 62.838(17) 3 .
Yb9 Yb4 Yb5 112.80(2) 6_556 .
Sb9 Yb4 Yb8 126.19(3) 2_656 6_556
Sb7 Yb4 Yb8 59.62(3) 4_556 6_556
Sb4 Yb4 Yb8 127.51(3) . 6_556
Sb1 Yb4 Yb8 66.85(3) 4_556 6_556
Sb2 Yb4 Yb8 110.95(3) 4_556 6_556
Sb8 Yb4 Yb8 50.29(2) 6_556 6_556
Yb2 Yb4 Yb8 68.86(2) . 6_556
Mn1 Yb4 Yb8 104.70(2) 3 6_556
Yb9 Yb4 Yb8 72.84(2) 6_556 6_556
Yb5 Yb4 Yb8 162.78(3) . 6_556
Sb9 Yb4 Yb1 115.12(3) 2_656 4_556
Sb7 Yb4 Yb1 57.19(3) 4_556 4_556
Sb4 Yb4 Yb1 48.08(2) . 4_556
Sb1 Yb4 Yb1 141.24(3) 4_556 4_556
Sb2 Yb4 Yb1 54.09(2) 4_556 4_556
Sb8 Yb4 Yb1 112.22(3) 6_556 4_556
Yb2 Yb4 Yb1 164.88(3) . 4_556
Mn1 Yb4 Yb1 99.82(5) 3 4_556
Yb9 Yb4 Yb1 60.66(2) 6_556 4_556
Yb5 Yb4 Yb1 59.976(19) . 4_556
Yb8 Yb4 Yb1 114.29(2) 6_556 4_556
Sb8 Yb5 Sb2 176.76(4) . 4_556
Sb8 Yb5 Sb1 93.37(3) . 3
Sb2 Yb5 Sb1 87.27(3) 4_556 3
Sb8 Yb5 Sb6 86.79(3) . 4_556
Sb2 Yb5 Sb6 90.62(3) 4_556 4_556
Sb1 Yb5 Sb6 138.19(4) 3 4_556
Sb8 Yb5 Sb6 87.30(3) . 6
Sb2 Yb5 Sb6 89.52(3) 4_556 6
Sb1 Yb5 Sb6 89.84(3) 3 6
Sb6 Yb5 Sb6 48.37(3) 4_556 6
Sb8 Yb5 Yb2 58.89(3) . 6
Sb2 Yb5 Yb2 119.32(3) 4_556 6
Sb1 Yb5 Yb2 54.35(2) 3 6
Sb6 Yb5 Yb2 91.73(3) 4_556 6
Sb6 Yb5 Yb2 51.44(2) 6 6
Sb8 Yb5 Sb4 90.90(3) . .
Sb2 Yb5 Sb4 90.74(3) 4_556 .
Sb1 Yb5 Sb4 138.19(4) 3 .
Sb6 Yb5 Sb4 83.55(3) 4_556 .
Sb6 Yb5 Sb4 131.92(3) 6 .
Yb2 Yb5 Sb4 149.69(3) 6 .
Sb8 Yb5 Yb4 126.04(3) . .
Sb2 Yb5 Yb4 57.05(3) 4_556 .
Sb1 Yb5 Yb4 93.11(3) 3 .
Sb6 Yb5 Yb4 120.16(3) 4_556 .
Sb6 Yb5 Yb4 146.19(3) 6 .
Yb2 Yb5 Yb4 146.93(3) 6 .
Sb4 Yb5 Yb4 52.46(2) . .
Sb8 Yb5 Sb9 82.14(3) . 2_656
Sb2 Yb5 Sb9 101.09(3) 4_556 2_656
Sb1 Yb5 Sb9 76.59(3) 3 2_656
Sb6 Yb5 Sb9 144.25(3) 4_556 2_656
Sb6 Yb5 Sb9 162.21(3) 6 2_656
Yb2 Yb5 Sb9 110.78(3) 6 2_656
Sb4 Yb5 Sb9 62.85(3) . 2_656
Yb4 Yb5 Sb9 47.90(2) . 2_656
Sb8 Yb5 Yb10 56.68(3) . .
Sb2 Yb5 Yb10 122.79(3) 4_556 .
Sb1 Yb5 Yb10 149.93(3) 3 .
Sb6 Yb5 Yb10 51.37(2) 4_556 .
Sb6 Yb5 Yb10 91.10(3) 6 .
Yb2 Yb5 Yb10 104.65(2) 6 .
Sb4 Yb5 Yb10 50.05(2) . .
Yb4 Yb5 Yb10 102.50(2) . .
Sb9 Yb5 Yb10 94.97(3) 2_656 .
Sb8 Yb5 Yb1 122.22(3) . 4_556
Sb2 Yb5 Yb1 57.35(3) 4_556 4_556
Sb1 Yb5 Yb1 144.32(3) 3 4_556
Sb6 Yb5 Yb1 55.09(2) 4_556 4_556
Sb6 Yb5 Yb1 93.95(3) 6 4_556
Yb2 Yb5 Yb1 144.88(3) 6 4_556
Sb4 Yb5 Yb1 48.23(2) . 4_556
Yb4 Yb5 Yb1 65.14(2) . 4_556
Sb9 Yb5 Yb1 103.79(3) 2_656 4_556
Yb10 Yb5 Yb1 65.54(2) . 4_556
Sb8 Yb5 Yb3 119.64(3) . 3
Sb2 Yb5 Yb3 58.66(3) 4_556 3
Sb1 Yb5 Yb3 49.01(2) 3 3
Sb6 Yb5 Yb3 95.40(3) 4_556 3
Sb6 Yb5 Yb3 54.53(2) 6 3
Yb2 Yb5 Yb3 60.76(2) 6 3
Sb4 Yb5 Yb3 149.40(3) . 3
Yb4 Yb5 Yb3 104.34(2) . 3
Sb9 Yb5 Yb3 119.61(3) 2_656 3
Yb10 Yb5 Yb3 145.10(3) . 3
Yb1 Yb5 Yb3 106.89(2) 4_556 3
Sb9 Yb6 Sb3 161.49(4) 2_656 .
Sb9 Yb6 Sb7 98.14(4) 2_656 .
Sb3 Yb6 Sb7 99.52(4) . .
Sb9 Yb6 Sb4 76.34(3) 2_656 .
Sb3 Yb6 Sb4 85.96(3) . .
Sb7 Yb6 Sb4 174.47(4) . .
Sb9 Yb6 Sb8 91.18(4) 2_656 .
Sb3 Yb6 Sb8 95.26(3) . .
Sb7 Yb6 Sb8 86.91(3) . .
Sb4 Yb6 Sb8 93.32(3) . .
Sb9 Yb6 Sb2 93.14(3) 2_656 .
Sb3 Yb6 Sb2 89.86(3) . .
Sb7 Yb6 Sb2 63.29(3) . .
Sb4 Yb6 Sb2 116.35(4) . .
Sb8 Yb6 Sb2 150.20(4) . .
Sb9 Yb6 Mn2 121.51(3) 2_656 .
Sb3 Yb6 Mn2 51.08(4) . .
Sb7 Yb6 Mn2 95.64(7) . .
Sb4 Yb6 Mn2 87.24(6) . .
Sb8 Yb6 Mn2 146.26(3) . .
Sb2 Yb6 Mn2 45.85(6) . .
Sb9 Yb6 Yb10 113.86(3) 2_656 .
Sb3 Yb6 Yb10 57.18(3) . .
Sb7 Yb6 Yb10 129.97(3) . .
Sb4 Yb6 Yb10 53.88(3) . .
Sb8 Yb6 Yb10 56.54(2) . .
Sb2 Yb6 Yb10 144.25(3) . .
Mn2 Yb6 Yb10 98.63(6) . .
Sb9 Yb6 Mn3 113.95(4) 2_656 .
Sb3 Yb6 Mn3 47.93(3) . .
Sb7 Yb6 Mn3 137.66(6) . .
Sb4 Yb6 Mn3 46.58(5) . .
Sb8 Yb6 Mn3 117.75(5) . .
Sb2 Yb6 Mn3 87.12(6) . .
Mn2 Yb6 Mn3 44.46(8) . .
Yb10 Yb6 Mn3 61.22(5) . .
Sb9 Yb6 Yb8 58.36(3) 2_656 .
Sb3 Yb6 Yb8 137.28(3) . .
Sb7 Yb6 Yb8 59.38(3) . .
Sb4 Yb6 Yb8 116.79(3) . .
Sb8 Yb6 Yb8 50.74(2) . .
Sb2 Yb6 Yb8 108.32(3) . .
Mn2 Yb6 Yb8 152.79(7) . .
Yb10 Yb6 Yb8 105.81(2) . .
Mn3 Yb6 Yb8 162.45(6) . .
Sb9 Yb6 Yb7 58.83(3) 2_656 6_556
Sb3 Yb6 Yb7 110.34(3) . 6_556
Sb7 Yb6 Yb7 106.39(3) . 6_556
Sb4 Yb6 Yb7 70.74(3) . 6_556
Sb8 Yb6 Yb7 148.15(3) . 6_556
Sb2 Yb6 Yb7 51.82(2) . 6_556
Mn2 Yb6 Yb7 62.728(17) . 6_556
Yb10 Yb6 Yb7 122.79(3) . 6_556
Mn3 Yb6 Yb7 71.40(3) . 6_556
Yb8 Yb6 Yb7 111.23(2) . 6_556
Sb9 Yb6 Yb9 130.37(3) 2_656 .
Sb3 Yb6 Yb9 65.54(3) . .
Sb7 Yb6 Yb9 55.99(3) . .
Sb4 Yb6 Yb9 127.86(3) . .
Sb8 Yb6 Yb9 50.62(2) . .
Sb2 Yb6 Yb9 106.72(3) . .
Mn2 Yb6 Yb9 104.03(3) . .
Yb10 Yb6 Yb9 74.03(2) . .
Mn3 Yb6 Yb9 112.09(2) . .
Yb8 Yb6 Yb9 72.20(2) . .
Yb7 Yb6 Yb9 158.53(3) 6_556 .
Sb8 Yb7 Sb2 178.75(4) . 6
Sb8 Yb7 Sb3 90.17(3) . 5_556
Sb2 Yb7 Sb3 88.57(3) 6 5_556
Sb8 Yb7 Sb6 88.27(3) . 4_556
Sb2 Yb7 Sb6 91.75(3) 6 4_556
Sb3 Yb7 Sb6 90.36(3) 5_556 4_556
Sb8 Yb7 Sb6 89.53(3) . 6
Sb2 Yb7 Sb6 91.44(3) 6 6
Sb3 Yb7 Sb6 140.55(4) 5_556 6
Sb6 Yb7 Sb6 50.20(4) 4_556 6
Sb8 Yb7 Sb9 89.97(3) . 5_656
Sb2 Yb7 Sb9 90.85(3) 6 5_656
Sb3 Yb7 Sb9 131.47(4) 5_556 5_656
Sb6 Yb7 Sb9 138.14(4) 4_556 5_656
Sb6 Yb7 Sb9 87.97(3) 6 5_656
Sb8 Yb7 Yb10 57.52(3) . .
Sb2 Yb7 Yb10 121.59(3) 6 .
Sb3 Yb7 Yb10 53.29(3) 5_556 .
Sb6 Yb7 Yb10 52.71(2) 4_556 .
Sb6 Yb7 Yb10 94.66(3) 6 .
Sb9 Yb7 Yb10 147.30(3) 5_656 .
Sb8 Yb7 Yb6 122.04(3) . 6
Sb2 Yb7 Yb6 57.99(3) 6 6
Sb3 Yb7 Yb6 91.21(3) 5_556 6
Sb6 Yb7 Yb6 149.64(3) 4_556 6
Sb6 Yb7 Yb6 121.68(3) 6 6
Sb9 Yb7 Yb6 49.48(2) 5_656 6
Yb10 Yb7 Yb6 143.28(3) . 6
Sb8 Yb7 Yb2 57.29(3) . 6
Sb2 Yb7 Yb2 123.96(3) 6 6
Sb3 Yb7 Yb2 147.34(3) 5_556 6
Sb6 Yb7 Yb2 91.28(3) 4_556 6
Sb6 Yb7 Yb2 51.29(2) 6 6
Sb9 Yb7 Yb2 53.87(2) 5_656 6
Yb10 Yb7 Yb2 103.86(2) . 6
Yb6 Yb7 Yb2 103.32(2) 6 6
Sb8 Yb7 Yb1 122.74(3) . 6
Sb2 Yb7 Yb1 58.49(3) 6 6
Sb3 Yb7 Yb1 145.89(3) 5_556 6
Sb6 Yb7 Yb1 98.61(3) 4_556 6
Sb6 Yb7 Yb1 56.76(3) 6 6
Sb9 Yb7 Yb1 49.23(2) 5_656 6
Yb10 Yb7 Yb1 150.45(3) . 6
Yb6 Yb7 Yb1 64.96(2) 6 6
Yb2 Yb7 Yb1 65.74(2) 6 6
Sb8 Yb7 Yb3 120.08(3) . 5_556
Sb2 Yb7 Yb3 59.01(3) 6 5_556
Sb3 Yb7 Yb3 49.96(3) 5_556 5_556
Sb6 Yb7 Yb3 55.87(2) 4_556 5_556
Sb6 Yb7 Yb3 97.52(3) 6 5_556
Sb9 Yb7 Yb3 149.34(3) 5_656 5_556
Yb10 Yb7 Yb3 62.605(19) . 5_556
Yb6 Yb7 Yb3 103.92(2) 6 5_556
Yb2 Yb7 Yb3 146.68(3) 6 5_556
Yb1 Yb7 Yb3 109.99(2) 6 5_556
Sb8 Yb7 Yb4 49.58(2) . 6
Sb2 Yb7 Yb4 130.85(3) 6 6
Sb3 Yb7 Yb4 106.16(3) 5_556 6
Sb6 Yb7 Yb4 133.45(3) 4_556 6
Sb6 Yb7 Yb4 103.41(3) 6 6
Sb9 Yb7 Yb4 44.37(2) 5_656 6
Yb10 Yb7 Yb4 103.80(2) . 6
Yb6 Yb7 Yb4 74.73(2) 6 6
Yb2 Yb7 Yb4 52.133(17) 6 6
Yb1 Yb7 Yb4 91.32(2) 6 6
Yb3 Yb7 Yb4 156.08(2) 5_556 6
Sb8 Yb8 Sb5 176.96(4) . 3_545
Sb8 Yb8 Sb9 90.13(3) . 2_656
Sb5 Yb8 Sb9 92.89(3) 3_545 2_656
Sb8 Yb8 Sb7 86.56(3) . .
Sb5 Yb8 Sb7 93.33(3) 3_545 .
Sb9 Yb8 Sb7 86.74(3) 2_656 .
Sb8 Yb8 Sb7 86.96(3) . 7_546
Sb5 Yb8 Sb7 90.67(3) 3_545 7_546
Sb9 Yb8 Sb7 135.81(4) 2_656 7_546
Sb7 Yb8 Sb7 49.08(4) . 7_546
Sb8 Yb8 Yb6 57.63(3) . .
Sb5 Yb8 Yb6 124.46(3) 3_545 .
Sb9 Yb8 Yb6 50.03(3) 2_656 .
Sb7 Yb8 Yb6 52.12(2) . .
Sb7 Yb8 Yb6 93.03(3) 7_546 .
Sb8 Yb8 Sb1 85.57(3) . 3
Sb5 Yb8 Sb1 95.38(3) 3_545 3
Sb9 Yb8 Sb1 77.06(3) 2_656 3
Sb7 Yb8 Sb1 161.94(3) . 3
Sb7 Yb8 Sb1 146.29(3) 7_546 3
Yb6 Yb8 Sb1 110.23(3) . 3
Sb8 Yb8 Yb4 56.98(3) . 6
Sb5 Yb8 Yb4 120.00(3) 3_545 6
Sb9 Yb8 Yb4 147.10(3) 2_656 6
Sb7 Yb8 Yb4 90.37(3) . 6
Sb7 Yb8 Yb4 50.51(2) 7_546 6
Yb6 Yb8 Yb4 104.07(2) . 6
Sb1 Yb8 Yb4 98.87(3) 3 6
Sb8 Yb8 Yb11 122.68(4) . .
Sb5 Yb8 Yb11 59.89(3) 3_545 .
Sb9 Yb8 Yb11 48.46(2) 2_656 .
Sb7 Yb8 Yb11 120.85(3) . .
Sb7 Yb8 Yb11 149.84(3) 7_546 .
Yb6 Yb8 Yb11 98.48(2) . .
Sb1 Yb8 Yb11 52.28(3) 3 .
Yb4 Yb8 Yb11 148.62(3) 6 .
Sb8 Yb8 Yb1 121.89(3) . .
Sb5 Yb8 Yb1 60.31(3) 3_545 .
Sb9 Yb8 Yb1 48.48(3) 2_656 .
Sb7 Yb8 Yb1 57.57(2) . .
Sb7 Yb8 Yb1 97.61(3) 7_546 .
Yb6 Yb8 Yb1 64.27(2) . .
Sb1 Yb8 Yb1 114.17(3) 3 .
Yb4 Yb8 Yb1 146.93(3) 6 .
Yb11 Yb8 Yb1 63.48(2) . .
Sb8 Yb8 Yb3 121.57(3) . 7_546
Sb5 Yb8 Yb3 55.42(3) 3_545 7_546
Sb9 Yb8 Yb3 148.22(3) 2_656 7_546
Sb7 Yb8 Yb3 96.53(3) . 7_546
Sb7 Yb8 Yb3 56.01(2) 7_546 7_546
Yb6 Yb8 Yb3 147.85(3) . 7_546
Sb1 Yb8 Yb3 101.44(3) 3 7_546
Yb4 Yb8 Yb3 64.66(2) 6 7_546
Yb11 Yb8 Yb3 105.26(2) . 7_546
Yb1 Yb8 Yb3 107.73(2) . 7_546
Sb8 Yb8 Yb2 125.33(3) . 2_656
Sb5 Yb8 Yb2 54.22(3) 3_545 2_656
Sb9 Yb8 Yb2 102.17(3) 2_656 2_656
Sb7 Yb8 Yb2 146.29(3) . 2_656
Sb7 Yb8 Yb2 115.22(3) 7_546 2_656
Yb6 Yb8 Yb2 151.29(3) . 2_656
Sb1 Yb8 Yb2 47.69(2) 3 2_656
Yb4 Yb8 Yb2 98.28(2) 6 2_656
Yb11 Yb8 Yb2 54.459(15) . 2_656
Yb1 Yb8 Yb2 104.73(2) . 2_656
Yb3 Yb8 Yb2 59.329(19) 7_546 2_656
Sb8 Yb9 Sb5 177.17(4) . 5_556
Sb8 Yb9 Sb4 91.96(3) . 6
Sb5 Yb9 Sb4 88.80(3) 5_556 6
Sb8 Yb9 Sb7 88.62(3) . .
Sb5 Yb9 Sb7 92.45(3) 5_556 .
Sb4 Yb9 Sb7 142.38(4) 6 .
Sb8 Yb9 Sb7 88.71(3) . 7_546
Sb5 Yb9 Sb7 94.00(3) 5_556 7_546
Sb4 Yb9 Sb7 91.28(3) 6 7_546
Sb7 Yb9 Sb7 51.12(4) . 7_546
Sb8 Yb9 Yb4 57.95(3) . 6
Sb5 Yb9 Yb4 124.54(3) 5_556 6
Sb4 Yb9 Yb4 55.62(2) 6 6
Sb7 Yb9 Yb4 94.21(3) . 6
Sb7 Yb9 Yb4 52.11(2) 7_546 6
Sb8 Yb9 Yb10 117.74(3) . 5_556
Sb5 Yb9 Yb10 59.51(3) 5_556 5_556
Sb4 Yb9 Yb10 91.33(3) 6 5_556
Sb7 Yb9 Yb10 121.33(3) . 5_556
Sb7 Yb9 Yb10 153.31(3) 7_546 5_556
Yb4 Yb9 Yb10 144.46(3) 6 5_556
Sb8 Yb9 Sb3 87.04(3) . .
Sb5 Yb9 Sb3 90.45(3) 5_556 .
Sb4 Yb9 Sb3 133.10(3) 6 .
Sb7 Yb9 Sb3 84.50(3) . .
Sb7 Yb9 Sb3 135.51(3) 7_546 .
Yb4 Yb9 Sb3 144.99(3) 6 .
Yb10 Yb9 Sb3 49.62(2) 5_556 .
Sb8 Yb9 Mn4 134.61(6) . 5_556
Sb5 Yb9 Mn4 45.10(5) 5_556 5_556
Sb4 Yb9 Mn4 47.12(4) 6 5_556
Sb7 Yb9 Mn4 134.79(6) . 5_556
Sb7 Yb9 Mn4 107.72(5) 7_546 5_556
Yb4 Yb9 Mn4 99.12(2) 6 5_556
Yb10 Yb9 Mn4 57.06(2) 5_556 5_556
Sb3 Yb9 Mn4 106.49(3) . 5_556
Sb8 Yb9 Yb6 56.70(3) . .
Sb5 Yb9 Yb6 122.18(3) 5_556 .
Sb4 Yb9 Yb6 148.03(3) 6 .
Sb7 Yb9 Yb6 52.38(2) . .
Sb7 Yb9 Yb6 93.90(3) 7_546 .
Yb4 Yb9 Yb6 104.67(2) 6 .
Yb10 Yb9 Yb6 97.82(2) 5_556 .
Sb3 Yb9 Yb6 48.23(2) . .
Mn4 Yb9 Yb6 154.65(3) 5_556 .
Sb8 Yb9 Yb3 122.76(3) . .
Sb5 Yb9 Yb3 55.97(3) 5_556 .
Sb4 Yb9 Yb3 143.49(3) 6 .
Sb7 Yb9 Yb3 57.84(3) . .
Sb7 Yb9 Yb3 99.67(3) 7_546 .
Yb4 Yb9 Yb3 150.90(3) 6 .
Yb10 Yb9 Yb3 64.04(2) 5_556 .
Sb3 Yb9 Yb3 48.71(2) . .
Mn4 Yb9 Yb3 96.47(4) 5_556 .
Yb6 Yb9 Yb3 66.24(2) . .
Sb8 Yb9 Yb1 122.99(3) . 7_546
Sb5 Yb9 Yb1 59.41(3) 5_556 7_546
Sb4 Yb9 Yb1 49.92(3) 6 7_546
Sb7 Yb9 Yb1 99.64(3) . 7_546
Sb7 Yb9 Yb1 57.82(2) 7_546 7_546
Yb4 Yb9 Yb1 65.19(2) 6 7_546
Yb10 Yb9 Yb1 105.37(2) 5_556 7_546
Sb3 Yb9 Yb1 149.59(3) . 7_546
Mn4 Yb9 Yb1 50.21(4) 5_556 7_546
Yb6 Yb9 Yb1 150.83(3) . 7_546
Yb3 Yb9 Yb1 108.49(2) . 7_546
Sb3 Yb10 Sb4 166.94(4) 5_556 .
Sb3 Yb10 Sb6 95.70(3) 5_556 4_556
Sb4 Yb10 Sb6 97.21(3) . 4_556
Sb3 Yb10 Sb3 82.27(4) 5_556 .
Sb4 Yb10 Sb3 84.84(3) . .
Sb6 Yb10 Sb3 177.92(4) 4_556 .
Sb3 Yb10 Sb8 87.17(3) 5_556 .
Sb4 Yb10 Sb8 95.37(3) . .
Sb6 Yb10 Sb8 87.42(3) 4_556 .
Sb3 Yb10 Sb8 92.02(3) . .
Sb3 Yb10 Sb5 96.45(3) 5_556 .
Sb4 Yb10 Sb5 87.55(3) . .
Sb6 Yb10 Sb5 63.54(3) 4_556 .
Sb3 Yb10 Sb5 117.03(3) . .
Sb8 Yb10 Sb5 150.94(4) . .
Sb3 Yb10 Mn4 127.34(3) 5_556 .
Sb4 Yb10 Mn4 49.46(3) . .
Sb6 Yb10 Mn4 94.79(6) 4_556 .
Sb3 Yb10 Mn4 86.82(6) . .
Sb8 Yb10 Mn4 144.79(3) . .
Sb5 Yb10 Mn4 45.34(5) . .
Sb3 Yb10 Yb6 115.64(3) 5_556 .
Sb4 Yb10 Yb6 56.66(3) . .
Sb6 Yb10 Yb6 128.34(3) 4_556 .
Sb3 Yb10 Yb6 52.63(3) . .
Sb8 Yb10 Yb6 56.58(3) . .
Sb5 Yb10 Yb6 141.64(3) . .
Mn4 Yb10 Yb6 96.64(5) . .
Sb3 Yb10 Yb7 55.39(3) 5_556 .
Sb4 Yb10 Yb7 134.85(3) . .
Sb6 Yb10 Yb7 57.77(3) 4_556 .
Sb3 Yb10 Yb7 120.42(3) . .
Sb8 Yb10 Yb7 51.14(2) . .
Sb5 Yb10 Yb7 108.36(3) . .
Mn4 Yb10 Yb7 151.24(6) . .
Yb6 Yb10 Yb7 107.11(2) . .
Sb3 Yb10 Mn3 121.22(4) 5_556 .
Sb4 Yb10 Mn3 46.42(3) . .
Sb6 Yb10 Mn3 135.48(6) 4_556 .
Sb3 Yb10 Mn3 46.48(5) . .
Sb8 Yb10 Mn3 116.04(5) . .
Sb5 Yb10 Mn3 86.65(6) . .
Mn4 Yb10 Mn3 44.01(8) . .
Yb6 Yb10 Mn3 59.45(5) . .
Yb7 Yb10 Mn3 164.64(6) . .
Sb3 Yb10 Yb9 65.65(3) 5_556 5_556
Sb4 Yb10 Yb9 108.25(3) . 5_556
Sb6 Yb10 Yb9 107.56(3) 4_556 5_556
Sb3 Yb10 Yb9 72.03(3) . 5_556
Sb8 Yb10 Yb9 149.67(3) . 5_556
Sb5 Yb10 Yb9 51.82(2) . 5_556
Mn4 Yb10 Yb9 61.970(17) . 5_556
Yb6 Yb10 Yb9 122.23(3) . 5_556
Yb7 Yb10 Yb9 114.80(2) . 5_556
Mn3 Yb10 Yb9 71.60(3) . 5_556
Sb3 Yb10 Yb5 127.13(3) 5_556 .
Sb4 Yb10 Yb5 62.44(3) . .
Sb6 Yb10 Yb5 58.78(3) 4_556 .
Sb3 Yb10 Yb5 122.19(3) . .
Sb8 Yb10 Yb5 50.03(2) . .
Sb5 Yb10 Yb5 108.17(3) . .
Mn4 Yb10 Yb5 102.07(2) . .
Yb6 Yb10 Yb5 69.57(2) . .
Yb7 Yb10 Yb5 72.43(2) . .
Mn3 Yb10 Yb5 106.60(2) . .
Yb9 Yb10 Yb5 159.62(3) 5_556 .
Sb9 Yb11 Sb9 174.88(7) . 2_656
Sb9 Yb11 Sb1 89.17(3) . 4_556
Sb9 Yb11 Sb1 87.35(3) 2_656 4_556
Sb9 Yb11 Sb1 87.35(3) . 3
Sb9 Yb11 Sb1 89.17(3) 2_656 3
Sb1 Yb11 Sb1 94.11(5) 4_556 3
Sb9 Yb11 Sb5 91.86(3) . 4_546
Sb9 Yb11 Sb5 92.22(4) 2_656 4_546
Sb1 Yb11 Sb5 95.90(3) 4_556 4_546
Sb1 Yb11 Sb5 169.95(4) 3 4_546
Sb9 Yb11 Sb5 92.22(4) . 3_545
Sb9 Yb11 Sb5 91.86(3) 2_656 3_545
Sb1 Yb11 Sb5 169.95(4) 4_556 3_545
Sb1 Yb11 Sb5 95.90(3) 3 3_545
Sb5 Yb11 Sb5 74.12(5) 4_546 3_545
Sb9 Yb11 Yb2 121.47(2) . .
Sb9 Yb11 Yb2 58.90(2) 2_656 .
Sb1 Yb11 Yb2 53.83(2) 4_556 .
Sb1 Yb11 Yb2 132.34(4) 3 .
Sb5 Yb11 Yb2 55.90(2) 4_546 .
Sb5 Yb11 Yb2 117.59(4) 3_545 .
Sb9 Yb11 Yb2 58.90(2) . 2_656
Sb9 Yb11 Yb2 121.47(3) 2_656 2_656
Sb1 Yb11 Yb2 132.33(4) 4_556 2_656
Sb1 Yb11 Yb2 53.83(2) 3 2_656
Sb5 Yb11 Yb2 117.59(4) 4_546 2_656
Sb5 Yb11 Yb2 55.90(2) 3_545 2_656
Yb2 Yb11 Yb2 172.99(5) . 2_656
Sb9 Yb11 Mn1 87.44(3) . 3
Sb9 Yb11 Mn1 87.44(3) 2_656 3
Sb1 Yb11 Mn1 47.05(3) 4_556 3
Sb1 Yb11 Mn1 47.05(3) 3 3
Sb5 Yb11 Mn1 142.94(2) 4_546 3
Sb5 Yb11 Mn1 142.94(2) 3_545 3
Yb2 Yb11 Mn1 93.51(2) . 3
Yb2 Yb11 Mn1 93.50(2) 2_656 3
Sb9 Yb11 Yb8 57.46(3) . 2_656
Sb9 Yb11 Yb8 123.72(3) 2_656 2_656
Sb1 Yb11 Yb8 62.90(2) 4_556 2_656
Sb1 Yb11 Yb8 135.99(3) 3 2_656
Sb5 Yb11 Yb8 49.68(2) 4_546 2_656
Sb5 Yb11 Yb8 109.76(4) 3_545 2_656
Yb2 Yb11 Yb8 65.073(17) . 2_656
Yb2 Yb11 Yb8 113.442(19) 2_656 2_656
Mn1 Yb11 Yb8 101.16(2) 3 2_656
Sb9 Yb11 Yb8 123.72(3) . .
Sb9 Yb11 Yb8 57.47(3) 2_656 .
Sb1 Yb11 Yb8 135.99(3) 4_556 .
Sb1 Yb11 Yb8 62.90(2) 3 .
Sb5 Yb11 Yb8 109.76(4) 4_546 .
Sb5 Yb11 Yb8 49.68(2) 3_545 .
Yb2 Yb11 Yb8 113.442(19) . .
Yb2 Yb11 Yb8 65.071(18) 2_656 .
Mn1 Yb11 Yb8 101.16(2) 3 .
Yb8 Yb11 Yb8 157.68(5) 2_656 .
Sb9 Yb11 Yb1 137.21(5) . .
Sb9 Yb11 Yb1 47.90(3) 2_656 .
Sb1 Yb11 Yb1 117.34(2) 4_556 .
Sb1 Yb11 Yb1 120.65(2) 3 .
Sb5 Yb11 Yb1 54.77(3) 4_546 .
Sb5 Yb11 Yb1 56.08(3) 3_545 .
Yb2 Yb11 Yb1 64.83(2) . .
Yb2 Yb11 Yb1 109.78(3) 2_656 .
Mn1 Yb11 Yb1 135.322(17) 3 .
Yb8 Yb11 Yb1 103.37(3) 2_656 .
Yb8 Yb11 Yb1 59.58(2) . .

loop_
_geom_bond_atom_site_label_1
_geom_bond_atom_site_label_2
_geom_bond_distance
_geom_bond_site_symmetry_2
Sb1 Mn1 2.805(2) .
Sb1 Yb2 3.1375(13) 4_546
Sb1 Yb3 3.1527(14) .
Sb1 Yb2 3.2058(13) 8_445
Sb1 Yb4 3.2921(13) 4_546
Sb1 Yb11 3.3415(15) 3_445
Sb1 Yb5 3.3432(13) 3_445
Sb1 Yb8 3.7605(14) 3_445
Sb2 Mn2 2.707(3) .
Sb2 Mn1 2.788(3) .
Sb2 Yb5 3.1074(13) 4_546
Sb2 Yb7 3.1479(13) 6_556
Sb2 Yb4 3.3085(13) 4_546
Sb2 Yb6 3.3956(13) .
Sb2 Yb1 3.4628(14) .
Sb2 Yb3 3.5930(13) .
Sb2 Yb3 3.6235(14) 2_556
Sb3 Mn3 2.796(2) .
Sb3 Mn2 2.891(2) .
Sb3 Yb6 3.0945(13) .
Sb3 Yb10 3.1579(13) 5_556
Sb3 Yb3 3.1587(14) .
Sb3 Yb7 3.2421(14) 5_556
Sb3 Yb10 3.2721(14) .
Sb3 Yb9 3.7767(14) .
Sb4 Mn3 2.767(2) .
Sb4 Mn4 2.855(2) .
Sb4 Yb1 3.1162(14) 4_556
Sb4 Yb10 3.1599(13) .
Sb4 Yb9 3.2525(14) 6_556
Sb4 Yb4 3.2627(13) .
Sb4 Yb6 3.2682(13) .
Sb4 Yb5 3.6544(14) .
Sb5 Mn4 2.726(3) .
Sb5 Yb8 3.0933(13) 3_455
Sb5 Yb9 3.1635(13) 5_556
Sb5 Yb2 3.3209(13) 4_556
Sb5 Yb3 3.3644(14) 5_556
Sb5 Yb10 3.4677(13) .
Sb5 Yb11 3.5093(16) 3_455
Sb5 Yb1 3.5281(13) 4_556
Sb5 Yb1 3.6034(14) 3_455
Sb6 Sb6 2.867(2) 7_547
Sb6 Yb2 3.1167(13) .
Sb6 Yb10 3.1691(13) 4_546
Sb6 Yb7 3.3697(13) 4_546
Sb6 Yb7 3.3881(13) 6_556
Sb6 Yb1 3.4545(14) .
Sb6 Yb5 3.4692(13) 4_546
Sb6 Yb3 3.5210(13) 8_546
Sb6 Yb5 3.5270(14) 6_556
Sb7 Sb7 2.879(2) 7_546
Sb7 Yb4 3.1096(13) 4_546
Sb7 Yb6 3.1692(13) .
Sb7 Yb9 3.3168(13) .
Sb7 Yb9 3.3555(13) 7_546
Sb7 Yb8 3.4552(14) .
Sb7 Yb8 3.4762(13) 7_546
Sb7 Yb3 3.5143(14) .
Sb7 Yb1 3.5818(13) .
Sb8 Yb5 3.0477(13) .
Sb8 Yb8 3.0477(13) .
Sb8 Yb7 3.0670(13) .
Sb8 Yb9 3.0746(13) .
Sb8 Yb4 3.3218(13) 6
Sb8 Yb10 3.3228(13) .
Sb8 Yb6 3.3246(13) .
Sb8 Yb2 3.3343(13) 6
Sb9 Yb11 2.9751(12) .
Sb9 Yb6 3.0170(14) 2_656
Sb9 Yb1 3.0372(14) 2_656
Sb9 Yb4 3.0564(14) 2_656
Sb9 Yb2 3.2622(14) 2_656
Sb9 Yb8 3.3511(14) 2_656
Sb9 Yb7 3.3957(15) 5_656
Sb9 Yb5 3.8009(15) 2_656
Mn1 Sb2 2.788(3) 2_556
Mn1 Sb1 2.804(2) 2_556
Mn1 Yb3 3.378(2) 2_556
Mn1 Yb3 3.378(2) .
Mn1 Yb4 3.6277(12) 3_445
Mn1 Yb4 3.6278(12) 4_546
Mn1 Yb11 3.649(4) 3_445
Mn2 Sb2 2.707(3) 2_556
Mn2 Mn3 2.731(6) .
Mn2 Sb3 2.891(2) 2_556
Mn2 Yb3 3.338(2) 2_556
Mn2 Yb3 3.338(2) .
Mn2 Yb6 3.5447(16) 2_556
Mn2 Yb6 3.5447(16) .
Mn3 Mn4 2.750(5) .
Mn3 Sb4 2.767(2) 2_556
Mn3 Sb3 2.796(2) 2_556
Mn3 Yb6 3.6675(18) 2_556
Mn3 Yb6 3.6676(18) .
Mn3 Yb10 3.7324(18) 2_556
Mn3 Yb10 3.7325(18) .
Mn4 Sb5 2.726(3) 2_556
Mn4 Sb4 2.855(2) 2_556
Mn4 Yb1 3.2942(19) 3_455
Mn4 Yb1 3.2943(19) 4_556
Mn4 Yb10 3.5978(14) 2_556
Mn4 Yb10 3.5979(14) .
Mn4 Yb9 3.7843(9) 6_556
Mn4 Yb9 3.7844(9) 5_556
Yb1 Sb9 3.0374(14) 2_656
Yb1 Sb4 3.1162(14) 4_546
Yb1 Mn4 3.2941(19) 3_545
Yb1 Sb5 3.5281(13) 4_546
Yb1 Sb5 3.6034(14) 3_545
Yb1 Yb7 3.8332(11) 6_556
Yb1 Yb8 3.9328(11) .
Yb1 Yb5 3.9445(11) 4_546
Yb1 Yb9 3.9699(11) 7_546
Yb2 Sb1 3.1377(13) 4_556
Yb2 Sb1 3.2058(13) 8_546
Yb2 Sb9 3.2623(14) 2_656
Yb2 Sb5 3.3209(13) 4_546
Yb2 Sb8 3.3343(13) 6_556
Yb2 Yb11 3.5748(8) .
Yb2 Yb4 3.6064(10) .
Yb2 Yb5 3.6507(11) 6_556
Yb2 Yb7 3.7688(10) 6_556
Yb2 Yb3 3.9288(10) 8_546
Yb2 Yb8 3.9840(11) 2_656
Yb3 Sb5 3.3644(14) 5_556
Yb3 Sb6 3.5210(13) 8_445
Yb3 Sb2 3.6235(14) 2_556
Yb3 Yb9 3.8791(11) .
Yb3 Yb2 3.9289(10) 8_445
Yb3 Yb8 3.9543(11) 7_546
Yb4 Sb9 3.0562(14) 2_656
Yb4 Sb7 3.1098(13) 4_556
Yb4 Sb1 3.2921(13) 4_556
Yb4 Sb2 3.3086(13) 4_556
Yb4 Sb8 3.3217(13) 6_556
Yb4 Mn1 3.6278(12) 3
Yb4 Yb9 3.6911(10) 6_556
Yb4 Yb5 3.7266(11) .
Yb4 Yb8 3.7833(11) 6_556
Yb4 Yb1 4.1338(10) 4_556
Yb5 Sb2 3.1075(13) 4_556
Yb5 Sb1 3.3431(13) 3
Yb5 Sb6 3.4693(13) 4_556
Yb5 Sb6 3.5270(14) 6
Yb5 Yb2 3.6508(11) 6
Yb5 Sb9 3.8008(15) 2_656
Yb5 Yb10 3.8088(11) .
Yb5 Yb1 3.9446(11) 4_556
Yb5 Yb3 4.0832(11) 3
Yb6 Sb9 3.0170(14) 2_656
Yb6 Yb10 3.6631(10) .
Yb6 Yb8 3.7355(11) .
Yb6 Yb7 3.7678(11) 6_556
Yb6 Yb9 3.7971(11) .
Yb7 Sb2 3.1479(13) 6
Yb7 Sb3 3.2421(14) 5_556
Yb7 Sb6 3.3697(13) 4_556
Yb7 Sb6 3.3881(13) 6
Yb7 Sb9 3.3957(15) 5_656
Yb7 Yb10 3.7317(11) .
Yb7 Yb6 3.7678(11) 6
Yb7 Yb2 3.7689(10) 6
Yb7 Yb1 3.8333(11) 6
Yb7 Yb3 4.0392(11) 5_556
Yb7 Yb4 4.3516(11) 6
Yb8 Sb5 3.0933(13) 3_545
Yb8 Sb9 3.3512(14) 2_656
Yb8 Sb7 3.4763(13) 7_546
Yb8 Sb1 3.7606(14) 3
Yb8 Yb4 3.7834(11) 6
Yb8 Yb11 3.8225(8) .
Yb8 Yb3 3.9542(11) 7_546
Yb8 Yb2 3.9839(11) 2_656
Yb9 Sb5 3.1634(13) 5_556
Yb9 Sb4 3.2525(14) 6
Yb9 Sb7 3.3555(13) 7_546
Yb9 Yb4 3.6911(10) 6
Yb9 Yb10 3.7487(11) 5_556
Yb9 Mn4 3.7844(9) 5_556
Yb9 Yb1 3.9699(11) 7_546
Yb10 Sb3 3.1579(13) 5_556
Yb10 Sb6 3.1692(13) 4_556
Yb10 Yb9 3.7487(11) 5_556
Yb11 Sb9 2.9751(12) 2_656
Yb11 Sb1 3.3415(15) 4_556
Yb11 Sb1 3.3415(15) 3
Yb11 Sb5 3.5092(16) 4_546
Yb11 Sb5 3.5093(16) 3_545
Yb11 Yb2 3.5748(8) 2_656
Yb11 Mn1 3.649(4) 3
Yb11 Yb8 3.8225(8) 2_656
